data_2209162
loop_
_publ_author_name
'Zareef, Muhammad'
'Iqbal, Rashid'
'Zaidi, Javid H.'
'Arfan, Muhammad'
'Parvez, Masood'

_publ_section_title 4-Methyl-<i>N</i>-[1-(5-thioxo-4,5-dihydro-1,3,4-oxadiazol-2-yl)propyl]benzenesulfonamide
_journal_coeditor_code FL2023
_journal_issue 6
_journal_name_full 'Acta Crystallographica Section E'
_journal_page_first o2481
_journal_page_last o2483
_journal_paper_doi 10.1107/S1600536806018265
_journal_volume 62
_journal_year 2006
_chemical_formula_iupac 'C12 H15 N3 O3 S2'
_chemical_formula_moiety 'C12 H15 N3 O3 S2'
_chemical_formula_sum 'C12 H15 N3 O3 S2'
_chemical_formula_weight 313.39
_chemical_name_common
;
?
;
_chemical_name_systematic
;
4-Methyl-N-[1-(5-thioxo-4,5-dihydro-1,3,4-oxadiazol-2-
yl)propyl]benzenesulfonamide
;
_space_group_IT_number 15
_symmetry_cell_setting monoclinic
_symmetry_space_group_name_Hall '-C 2yc'
_symmetry_space_group_name_H-M 'C 1 2/c 1'
_atom_sites_solution_hydrogens geom
_atom_sites_solution_primary direct
_atom_sites_solution_secondary difmap
_cell_angle_alpha 90.00
_cell_angle_beta 114.05(2)
_cell_angle_gamma 90.00
_cell_formula_units_Z 8
_cell_length_a 14.098(5)
_cell_length_b 16.575(8)
_cell_length_c 13.695(5)
_cell_measurement_reflns_used 5916
_cell_measurement_temperature 173(2)
_cell_measurement_theta_max 30.0
_cell_measurement_theta_min 3.2
_cell_volume 2922(2)
_computing_cell_refinement 'DENZO (Otwinowski & Minor, 1997)'
_computing_data_collection 'COLLECT (Hooft, 1998)'
_computing_data_reduction 'SCALEPACK (Otwinowski & Minor, 1997)'
_computing_molecular_graphics 'ORTEPII (Johnson, 1976)'
_computing_publication_material SHELXL97
_computing_structure_refinement 'SHELXL97 (Sheldrick, 1997)'
_computing_structure_solution 'SAPI91 (Fan, 1991)'
_diffrn_ambient_temperature 173(2)
_diffrn_measured_fraction_theta_full 0.993
_diffrn_measured_fraction_theta_max 0.993
_diffrn_measurement_device_type 'Nonius KappaCCD'
_diffrn_measurement_method '\w and \f'
_diffrn_radiation_monochromator graphite
_diffrn_radiation_source 'fine-focus sealed tube'
_diffrn_radiation_type MoK\a
_diffrn_radiation_wavelength 0.71073
_diffrn_reflns_av_R_equivalents 0.019
_diffrn_reflns_av_sigmaI/netI 0.039
_diffrn_reflns_limit_h_max 19
_diffrn_reflns_limit_h_min -19
_diffrn_reflns_limit_k_max 15
_diffrn_reflns_limit_k_min -23
_diffrn_reflns_limit_l_max 19
_diffrn_reflns_limit_l_min -19
_diffrn_reflns_number 5916
_diffrn_reflns_theta_full 30.0
_diffrn_reflns_theta_max 30.0
_diffrn_reflns_theta_min 3.2
_exptl_absorpt_coefficient_mu 0.374
_exptl_absorpt_correction_T_max 0.950
_exptl_absorpt_correction_T_min 0.936
_exptl_absorpt_correction_type multi-scan
_exptl_absorpt_process_details '(SORTAV; Blessing, 1997)'
_exptl_crystal_colour colorless
_exptl_crystal_density_diffrn 1.425
_exptl_crystal_density_method 'not measured'
_exptl_crystal_description block
_exptl_crystal_F_000 1312
_exptl_crystal_size_max 0.18
_exptl_crystal_size_mid 0.16
_exptl_crystal_size_min 0.14
_refine_diff_density_max 0.53
_refine_diff_density_min -0.54
_refine_ls_extinction_method none
_refine_ls_goodness_of_fit_ref 1.
_refine_ls_hydrogen_treatment constr
_refine_ls_matrix_type full
_refine_ls_number_parameters 196
_refine_ls_number_reflns 4257
_refine_ls_number_restraints 4
_refine_ls_restrained_S_all 1.06
_refine_ls_R_factor_all 0.071
_refine_ls_R_factor_gt 0.048
_refine_ls_shift/su_max 0.001
_refine_ls_shift/su_mean 0.000
_refine_ls_structure_factor_coef Fsqd
_refine_ls_weighting_details 'calc w=1/[\s^2^(Fo^2^)+(0.038P)^2^+4.48P] where P=(Fo^2^+2Fc^2^)/3'
_refine_ls_weighting_scheme calc
_refine_ls_wR_factor_gt 0.104
_refine_ls_wR_factor_ref 0.117
_reflns_number_gt 3265
_reflns_number_total 4257
_reflns_threshold_expression I>2\s(I)
_cod_data_source_file fl2023.cif
_cod_data_source_block I
_cod_depositor_comments
;
The following automatic conversions were performed:
'_symmetry_cell_setting' value 'Monoclinic' changed to 'monoclinic'
according to '/home/saulius/struct/CIF-dictionaries/cif_core.dic'
dictionary named 'cif_core.dic' version 2.4.1 from
2010-06-29.

'_geom_bond_publ_flag' value 'Y' changed to 'y' according to
'/home/saulius/struct/CIF-dictionaries/cif_core.dic' dictionary named
'cif_core.dic' version 2.4.1 from 2010-06-29 (15
times).

'_geom_angle_publ_flag' value 'Y' changed to 'y' according to
'/home/saulius/struct/CIF-dictionaries/cif_core.dic' dictionary named
'cif_core.dic' version 2.4.1 from 2010-06-29 (16 times).

Automatic conversion script
Id: cif_fix_enum 1527 2010-12-29 10:47:43Z saulius 

The following automatic conversions were performed:

'_symmetry_cell_setting' value 'Monoclinic' changed to 'monoclinic'
according to /home/saulius/struct/CIF-dictionaries/cif_core.dic
dictionary named 'cif_core.dic' version 2.4.1 from
2010-06-29.

'_geom_bond_publ_flag' value 'Y' changed to 'y'
according to /home/saulius/struct/CIF-dictionaries/cif_core.dic
dictionary named 'cif_core.dic' version 2.4.1 from 2010-06-29 (15
times).

'_geom_angle_publ_flag' value 'Y' changed to 'y' according
to /home/saulius/struct/CIF-dictionaries/cif_core.dic dictionary
named 'cif_core.dic' version 2.4.1 from 2010-06-29 (16 times).

Automatic conversion script
Id: cif_fix_values 1715 2011-07-08 13:25:40Z adriana 
;
_cod_original_sg_symbol_H-M 'C 2/c'
_cod_database_code 2209162
_cod_database_fobs_code 2209162

loop_
_symmetry_equiv_pos_as_xyz
'x, y, z'
'-x, y, -z+1/2'
'x+1/2, y+1/2, z'
'-x+1/2, y+1/2, -z+1/2'
'-x, -y, -z'
'x, -y, z-1/2'
'-x+1/2, -y+1/2, -z'
'x+1/2, -y+1/2, z-1/2'

loop_
_atom_site_type_symbol
_atom_site_label
_atom_site_fract_x
_atom_site_fract_y
_atom_site_fract_z
_atom_site_U_iso_or_equiv
_atom_site_adp_type
_atom_site_calc_flag
_atom_site_refinement_flags
_atom_site_occupancy
_atom_site_disorder_assembly
_atom_site_disorder_group
S S1 0.55151(5) 0.44288(3) 0.12394(4) 0.04341(16) Uani d . 1 . .
O O1 0.68687(10) 0.42991(8) 0.32887(10) 0.0297(3) Uani d . 1 . .
S S2 0.98905(6) 0.35917(4) 0.51816(5) 0.02780(16) Uani d P 0.898(2) A 1
O O2 1.01417(13) 0.30440(10) 0.60736(12) 0.0359(4) Uani d P 0.898(2) A 1
O O3 1.06947(14) 0.41251(10) 0.51767(16) 0.0380(4) Uani d P 0.898(2) A 1
S S2' 0.9946(6) 0.3427(4) 0.5300(3) 0.02780(16) Uani d PD 0.102(2) A 2
O O2' 1.0629(11) 0.2815(7) 0.5962(11) 0.0359(4) Uani d PD 0.102(2) A 2
O O3' 1.0267(12) 0.4178(7) 0.5002(15) 0.0380(4) Uani d PD 0.102(2) A 2
N N1 0.61995(12) 0.31653(10) 0.25982(12) 0.0289(3) Uani d . 1 . .
H H1 0.5828 0.2796 0.2141 0.035 Uiso calc R 1 . .
N N2 0.68669(12) 0.29961(10) 0.36459(12) 0.0308(3) Uani d . 1 . .
N N3 0.89695(12) 0.41784(10) 0.51639(14) 0.0272(4) Uani d P 0.898(2) A 1
H H3 0.9059 0.4704 0.5170 0.033 Uiso calc PR 0.898(2) A 1
C C3 0.79995(14) 0.38655(12) 0.51386(15) 0.0310(4) Uani d . 1 A 1
H H3A 0.8158 0.3344 0.5540 0.037 Uiso calc PR 0.898(2) A 1
N N3' 0.8897(8) 0.3515(9) 0.5490(12) 0.0272(4) Uani d PD 0.102(2) A 2
H H3' 0.8955 0.3210 0.6039 0.033 Uiso calc PR 0.102(2) A 2
C C3' 0.79995(14) 0.38655(12) 0.51386(15) 0.0310(4) Uani d P 0.00 A 2
H H3'1 0.8281 0.4333 0.4880 0.037 Uiso calc PR 0.102(2) A 2
C C1 0.61794(14) 0.39442(12) 0.23564(14) 0.0289(4) Uani d . 1 . .
C C2 0.72397(14) 0.36881(11) 0.40198(14) 0.0274(4) Uani d . 1 . .
C C4 0.75528(15) 0.44336(12) 0.57119(15) 0.0314(4) Uani d . 1 . .
H H4A 0.7487 0.4980 0.5398 0.038 Uiso calc R 1 A 1
H H4B 0.6848 0.4248 0.5599 0.038 Uiso calc R 1 A 1
C C5 0.82184(19) 0.44806(17) 0.69008(18) 0.0522(6) Uani d . 1 A .
H H5A 0.7882 0.4831 0.7241 0.063 Uiso calc R 1 . .
H H5B 0.8901 0.4702 0.7019 0.063 Uiso calc R 1 . .
H H5C 0.8303 0.3939 0.7212 0.063 Uiso calc R 1 . .
C C6 0.94094(14) 0.30011(12) 0.40061(15) 0.0297(4) Uani d D 1 . .
C C7 0.90145(16) 0.34027(13) 0.30256(17) 0.0365(4) Uani d . 1 A .
H H7 0.9019 0.3975 0.2999 0.044 Uiso calc R 1 . .
C C8 0.86155(17) 0.29546(15) 0.20917(17) 0.0419(5) Uani d . 1 . .
H H8 0.8337 0.3225 0.1422 0.050 Uiso calc R 1 A .
C C9 0.86159(16) 0.21148(15) 0.21175(18) 0.0407(5) Uani d . 1 A .
C C10 0.90142(17) 0.17321(14) 0.31084(19) 0.0404(5) Uani d . 1 . .
H H10 0.9019 0.1159 0.3138 0.048 Uiso calc R 1 A .
C C11 0.94046(15) 0.21708(12) 0.40547(17) 0.0345(4) Uani d . 1 A .
H H11 0.9665 0.1902 0.4726 0.041 Uiso calc R 1 . .
C C12 0.8198(2) 0.16219(19) 0.1102(2) 0.0587(7) Uani d . 1 . .
H H12A 0.8538 0.1093 0.1237 0.070 Uiso calc R 1 A .
H H12B 0.8337 0.1903 0.0545 0.070 Uiso calc R 1 . .
H H12C 0.7447 0.1550 0.0866 0.070 Uiso calc R 1 . .

loop_
_atom_site_aniso_label
_atom_site_aniso_U_11
_atom_site_aniso_U_22
_atom_site_aniso_U_33
_atom_site_aniso_U_12
_atom_site_aniso_U_13
_atom_site_aniso_U_23
S1 0.0523(3) 0.0342(3) 0.0295(2) -0.0070(2) 0.0021(2) 0.0067(2)
O1 0.0288(6) 0.0246(6) 0.0297(6) -0.0057(5) 0.0056(5) -0.0011(5)
S2 0.0207(2) 0.0248(3) 0.0316(3) 0.0032(3) 0.00431(19) 0.0081(2)
O2 0.0377(9) 0.0263(8) 0.0321(8) 0.0056(7) 0.0022(7) 0.0076(6)
O3 0.0232(8) 0.0277(8) 0.0584(11) -0.0015(7) 0.0117(8) 0.0020(7)
S2' 0.0207(2) 0.0248(3) 0.0316(3) 0.0032(3) 0.00431(19) 0.0081(2)
O2' 0.0377(9) 0.0263(8) 0.0321(8) 0.0056(7) 0.0022(7) 0.0076(6)
O3' 0.0232(8) 0.0277(8) 0.0584(11) -0.0015(7) 0.0117(8) 0.0020(7)
N1 0.0276(7) 0.0258(8) 0.0264(7) -0.0037(6) 0.0039(6) -0.0016(6)
N2 0.0311(8) 0.0264(8) 0.0277(7) -0.0001(6) 0.0048(6) 0.0000(6)
N3 0.0224(7) 0.0184(7) 0.0373(9) -0.0013(6) 0.0086(7) 0.0012(6)
C3 0.0258(8) 0.0307(9) 0.0301(9) 0.0016(7) 0.0049(7) -0.0028(7)
N3' 0.0224(7) 0.0184(7) 0.0373(9) -0.0013(6) 0.0086(7) 0.0012(6)
C3' 0.0258(8) 0.0307(9) 0.0301(9) 0.0016(7) 0.0049(7) -0.0028(7)
C1 0.0264(8) 0.0283(9) 0.0290(9) -0.0058(7) 0.0082(7) -0.0016(7)
C2 0.0235(8) 0.0258(9) 0.0300(8) 0.0012(7) 0.0079(7) 0.0000(7)
C4 0.0281(9) 0.0330(10) 0.0313(9) 0.0007(8) 0.0102(7) -0.0022(8)
C5 0.0434(12) 0.0637(16) 0.0385(12) 0.0074(11) 0.0054(10) -0.0196(11)
C6 0.0239(8) 0.0305(10) 0.0337(9) 0.0017(7) 0.0109(7) 0.0052(7)
C7 0.0368(10) 0.0338(10) 0.0375(10) 0.0035(8) 0.0136(8) 0.0094(8)
C8 0.0365(11) 0.0523(14) 0.0334(10) 0.0013(10) 0.0107(9) 0.0073(9)
C9 0.0274(9) 0.0513(13) 0.0423(11) -0.0073(9) 0.0130(8) -0.0059(10)
C10 0.0383(11) 0.0325(11) 0.0511(12) -0.0055(9) 0.0191(10) -0.0020(9)
C11 0.0325(9) 0.0304(10) 0.0399(10) 0.0011(8) 0.0140(8) 0.0080(8)
C12 0.0448(13) 0.0734(19) 0.0534(15) -0.0158(13) 0.0155(12) -0.0210(13)

loop_
_atom_type_symbol
_atom_type_description
_atom_type_scat_dispersion_real
_atom_type_scat_dispersion_imag
_atom_type_scat_source
C C 0.0033 0.0016 'International Tables Vol C Tables 4.2.6.8 and 6.1.1.4'
H H 0.0000 0.0000 'International Tables Vol C Tables 4.2.6.8 and 6.1.1.4'
N N 0.0061 0.0033 'International Tables Vol C Tables 4.2.6.8 and 6.1.1.4'
O O 0.0106 0.0060 'International Tables Vol C Tables 4.2.6.8 and 6.1.1.4'
S S 0.1246 0.1234 'International Tables Vol C Tables 4.2.6.8 and 6.1.1.4'

loop_
_geom_angle_atom_site_label_1
_geom_angle_atom_site_label_2
_geom_angle_atom_site_label_3
_geom_angle
_geom_angle_publ_flag
C2 O1 C1 106.02(14) y
O3 S2 O2 117.87(11) y
O3 S2 N3 105.07(11) y
O2 S2 N3 108.03(11) y
O3 S2 C6 110.29(11) y
O2 S2 C6 107.04(10) y
N3 S2 C6 108.20(10) y
O2' S2' O3' 125.6(11) y
O2' S2' N3' 112.6(10) y
O3' S2' N3' 112.6(10) y
O2' S2' C6 104.6(7) y
O3' S2' C6 96.7(9) y
N3' S2' C6 98.8(7) y
C1 N1 N2 112.98(15) y
C1 N1 H1 123.5 ?
N2 N1 H1 123.5 ?
C2 N2 N1 103.17(15) y
C3 N3 S2 122.00(14) y
C3 N3 H3 119.0 ?
S2 N3 H3 119.0 ?
N3 C3 C2 111.65(16) ?
N3 C3 C4 110.61(16) ?
C2 C3 C4 112.12(15) ?
N3 C3 H3A 107.4 ?
C2 C3 H3A 107.4 ?
C4 C3 H3A 107.4 ?
S2' N3' H3' 108.3 ?
N1 C1 O1 104.34(15) ?
N1 C1 S1 130.77(14) ?
O1 C1 S1 124.89(14) ?
N2 C2 O1 113.49(16) ?
N2 C2 C3 126.27(17) ?
O1 C2 C3 120.24(16) ?
C5 C4 C3 112.47(17) ?
C5 C4 H4A 109.1 ?
C3 C4 H4A 109.1 ?
C5 C4 H4B 109.1 ?
C3 C4 H4B 109.1 ?
H4A C4 H4B 107.8 ?
C4 C5 H5A 109.5 ?
C4 C5 H5B 109.5 ?
H5A C5 H5B 109.5 ?
C4 C5 H5C 109.5 ?
H5A C5 H5C 109.5 ?
H5B C5 H5C 109.5 ?
C11 C6 C7 121.00(19) ?
C11 C6 S2' 111.1(3) ?
C7 C6 S2' 127.9(3) ?
C11 C6 S2 121.14(15) ?
C7 C6 S2 117.85(16) ?
S2' C6 S2 10.1(3) ?
C8 C7 C6 119.0(2) ?
C8 C7 H7 120.5 ?
C6 C7 H7 120.5 ?
C7 C8 C9 121.1(2) ?
C7 C8 H8 119.4 ?
C9 C8 H8 119.4 ?
C10 C9 C8 118.4(2) ?
C10 C9 C12 120.1(2) ?
C8 C9 C12 121.4(2) ?
C11 C10 C9 121.3(2) ?
C11 C10 H10 119.3 ?
C9 C10 H10 119.3 ?
C6 C11 C10 119.05(19) ?
C6 C11 H11 120.5 ?
C10 C11 H11 120.5 ?
C9 C12 H12A 109.5 ?
C9 C12 H12B 109.5 ?
H12A C12 H12B 109.5 ?
C9 C12 H12C 109.5 ?
H12A C12 H12C 109.5 ?
H12B C12 H12C 109.5 ?

loop_
_geom_bond_atom_site_label_1
_geom_bond_atom_site_label_2
_geom_bond_distance
_geom_bond_publ_flag
S1 C1 1.642(2) y
O1 C2 1.369(2) y
O1 C1 1.382(2) y
S2 O3 1.440(2) y
S2 O2 1.445(2) y
S2 N3 1.615(2) y
S2 C6 1.766(2) y
S2' O2' 1.439(2) y
S2' O3' 1.440(2) y
S2' N3' 1.610(2) y
S2' C6 1.766(2) y
N1 C1 1.330(2) y
N1 N2 1.387(2) y
N1 H1 0.8800 ?
N2 C2 1.279(2) y
N3 C3 1.450(3) y
N3 H3 0.8800 ?
C3 C2 1.498(2) ?
C3 C4 1.517(3) ?
C3 H3A 1.0000 ?
N3' H3' 0.8800 ?
C4 C5 1.514(3) ?
C4 H4A 0.9900 ?
C4 H4B 0.9900 ?
C5 H5A 0.9800 ?
C5 H5B 0.9800 ?
C5 H5C 0.9800 ?
C6 C11 1.378(3) ?
C6 C7 1.395(3) ?
C7 C8 1.385(3) ?
C7 H7 0.9500 ?
C8 C9 1.392(3) ?
C8 H8 0.9500 ?
C9 C10 1.392(3) ?
C9 C12 1.510(3) ?
C10 C11 1.389(3) ?
C10 H10 0.9500 ?
C11 H11 0.9500 ?
C12 H12A 0.9800 ?
C12 H12B 0.9800 ?
C12 H12C 0.9800 ?

loop_
_geom_hbond_atom_site_label_D
_geom_hbond_atom_site_label_H
_geom_hbond_atom_site_label_A
_geom_hbond_site_symmetry_A
_geom_hbond_distance_DH
_geom_hbond_distance_HA
_geom_hbond_distance_DA
_geom_hbond_angle_DHA
N1 H1 O2 8_455 0.88 1.96 2.840(2) 173
N1 H1 O2' 8_455 0.88 1.83 2.615(10) 148
N3 H3 O3 5_766 0.88 2.06 2.920(3) 165
N3' H3' N2 7_656 0.88 2.44 3.141(14) 137

loop_
_geom_torsion_atom_site_label_1
_geom_torsion_atom_site_label_2
_geom_torsion_atom_site_label_3
_geom_torsion_atom_site_label_4
_geom_torsion
C1 N1 N2 C2 0.1(2)
O3 S2 N3 C3 178.56(16)
O2 S2 N3 C3 -54.81(17)
C6 S2 N3 C3 60.74(18)
S2 N3 C3 C2 -85.42(19)
S2 N3 C3 C4 148.98(14)
N2 N1 C1 O1 0.2(2)
N2 N1 C1 S1 -179.52(15)
C2 O1 C1 N1 -0.4(2)
C2 O1 C1 S1 179.33(15)
N1 N2 C2 O1 -0.4(2)
N1 N2 C2 C3 178.92(18)
C1 O1 C2 N2 0.5(2)
C1 O1 C2 C3 -178.81(16)
N3 C3 C2 N2 117.2(2)
C4 C3 C2 N2 -118.1(2)
N3 C3 C2 O1 -63.6(2)
C4 C3 C2 O1 61.2(2)
N3 C3 C4 C5 -66.6(2)
C2 C3 C4 C5 168.09(19)
O2' S2' C6 C11 26.0(9)
O3' S2' C6 C11 155.5(8)
N3' S2' C6 C11 -90.3(6)
O2' S2' C6 C7 -154.7(8)
O3' S2' C6 C7 -25.2(9)
N3' S2' C6 C7 89.0(7)
O2' S2' C6 S2 -157(2)
O3' S2' C6 S2 -27.6(16)
N3' S2' C6 S2 86.6(19)
O3 S2 C6 C11 124.39(18)
O2 S2 C6 C11 -5.0(2)
N3 S2 C6 C11 -121.19(17)
O3 S2 C6 C7 -56.87(19)
O2 S2 C6 C7 173.75(16)
N3 S2 C6 C7 57.55(18)
O3 S2 C6 S2' 121.0(19)
O2 S2 C6 S2' -8.4(18)
N3 S2 C6 S2' -124.6(19)
C11 C6 C7 C8 -0.1(3)
S2' C6 C7 C8 -179.4(4)
S2 C6 C7 C8 -178.88(17)
C6 C7 C8 C9 -0.9(3)
C7 C8 C9 C10 0.9(3)
C7 C8 C9 C12 -179.0(2)
C8 C9 C10 C11 0.0(3)
C12 C9 C10 C11 179.9(2)
C7 C6 C11 C10 1.0(3)
S2' C6 C11 C10 -179.6(4)
S2 C6 C11 C10 179.73(16)
C9 C10 C11 C6 -1.0(3)
